data_4025612
loop_
_publ_author_name
'Marcus Angelin'
'Martin Rahm'
'Andreas Fischer'
'Tore Brinck'
'Olof Ramstr\"om'

_publ_contact_author_address
;
Organic Chemistry
School of Chemical Science and Engineering
Royal Institute of Technology (KTH)
100 44 Stockholm
Sweden
;
_publ_contact_author_email ramstrom@kth.se
_publ_contact_author_name 'Olof Ramstr\"om'
_publ_contact_author_phone '+46(0)8 790-6915'
_publ_section_title
;
 Diastereoselective One-Pot Tandem Synthesis of 3-Substituted
 Isoindolinones: A Mechanistic Investigation
;
_journal_name_full 'Journal of Organic Chemistry'
_journal_page_first 5882
_journal_page_last 5887
_journal_paper_doi 10.1021/jo100868z
_journal_volume 75
_journal_year 2010
_chemical_compound_source 'Local laboratory'
_chemical_formula_moiety 'C11 H12 N2 O3'
_chemical_formula_sum 'C11 H12 N2 O3'
_chemical_formula_weight 220.23
_chemical_name_systematic
;
 ?
;
_space_group_IT_number 14
_symmetry_cell_setting monoclinic
_symmetry_space_group_name_Hall '-P 2ybc'
_symmetry_space_group_name_H-M 'P 1 21/c 1'
_atom_sites_solution_primary direct
_atom_sites_solution_secondary difmap
_audit_update_record
;
2010-01-29 # Formatted by publCIF
;
_cell_angle_alpha 90.00
_cell_angle_beta 92.812(8)
_cell_angle_gamma 90.00
_cell_formula_units_Z 4
_cell_length_a 6.2542(5)
_cell_length_b 15.983(2)
_cell_length_c 10.4370(10)
_cell_measurement_reflns_used 45
_cell_measurement_temperature 299
_cell_measurement_theta_max 18.0
_cell_measurement_theta_min 4.2
_cell_volume 1042.04(18)
_computing_cell_refinement Dirax
_computing_data_collection Collect
_computing_data_reduction EvalCCD
_computing_structure_refinement 'SHELXL-97 (Sheldrick, 1997)'
_computing_structure_solution SIR97
_diffrn_ambient_temperature 299
_diffrn_measured_fraction_theta_full 0.991
_diffrn_measured_fraction_theta_max 0.991
_diffrn_measurement_device 'Bruker-Nonius KappaCCD'
_diffrn_measurement_method '\f & \w'
_diffrn_radiation_source 'fine-focus sealed tube'
_diffrn_radiation_type ' MoK\a'
_diffrn_radiation_wavelength_id all
_diffrn_reflns_av_R_equivalents 0.063
_diffrn_reflns_av_sigmaI/netI 0.046
_diffrn_reflns_limit_h_max 7
_diffrn_reflns_limit_h_min -7
_diffrn_reflns_limit_k_max 19
_diffrn_reflns_limit_k_min -17
_diffrn_reflns_limit_l_max 12
_diffrn_reflns_limit_l_min -12
_diffrn_reflns_number 9407
_diffrn_reflns_theta_full 25.0
_diffrn_reflns_theta_max 25.0
_diffrn_reflns_theta_min 4.7
_exptl_absorpt_coefficient_mu 0.104
_exptl_absorpt_correction_T_max 0.992
_exptl_absorpt_correction_T_min 0.720
_exptl_absorpt_correction_type multi-scan
_exptl_crystal_colour Colourless
_exptl_crystal_density_diffrn 1.404
_exptl_crystal_density_method 'not measured'
_exptl_crystal_description plate
_exptl_crystal_F_000 464
_exptl_crystal_size_max 0.52
_exptl_crystal_size_mid 0.21
_exptl_crystal_size_min 0.08
_refine_diff_density_max 0.252
_refine_diff_density_min -0.301
_refine_diff_density_rms 0.045
_refine_ls_extinction_method none
_refine_ls_goodness_of_fit_ref 1.02
_refine_ls_hydrogen_treatment constr
_refine_ls_matrix_type full
_refine_ls_number_parameters 146
_refine_ls_number_reflns 1823
_refine_ls_number_restraints 0
_refine_ls_restrained_S_all 1.02
_refine_ls_R_factor_all 0.100
_refine_ls_R_factor_gt 0.057
_refine_ls_shift/su_max 0.003
_refine_ls_shift/su_mean <0.001
_refine_ls_structure_factor_coef Fsqd
_refine_ls_weighting_details 'calc w=1/[\s^2^(Fo^2^)+(0.0583P)^2^+0.8081P] where P=(Fo^2^+2Fc^2^)/3'
_refine_ls_weighting_scheme calc
_refine_ls_wR_factor_gt 0.127
_refine_ls_wR_factor_ref 0.151
_reflns_number_gt 1188
_reflns_number_total 1823
_reflns_threshold_expression I>2\s(I)
_cod_data_source_file jo100868z_si_002.cif
_cod_data_source_block ramstroem060831
_cod_original_sg_symbol_H-M 'P 21/c'
_cod_database_code 4025612

loop_
_symmetry_equiv_pos_as_xyz
'x, y, z'
'-x, y+1/2, -z+1/2'
'-x, -y, -z'
'x, -y-1/2, z-1/2'

loop_
_atom_site_label
_atom_site_type_symbol
_atom_site_fract_x
_atom_site_fract_y
_atom_site_fract_z
_atom_site_U_iso_or_equiv
_atom_site_adp_type
_atom_site_occupancy
_atom_site_symmetry_multiplicity
_atom_site_calc_flag
_atom_site_refinement_flags
_atom_site_disorder_assembly
_atom_site_disorder_group
C1 C 0.1031(5) 0.20121(19) 0.7320(3) 0.0490(8) Uani 1 1 d . . .
C2 C 0.2975(5) 0.20301(17) 0.8147(3) 0.0423(7) Uani 1 1 d . . .
C3 C 0.4526(5) 0.1420(2) 0.8306(3) 0.0565(8) Uani 1 1 d . . .
C4 C 0.6192(6) 0.1574(2) 0.9163(3) 0.0616(9) Uani 1 1 d . . .
C5 C 0.6283(5) 0.2306(2) 0.9843(3) 0.0622(9) Uani 1 1 d . . .
C6 C 0.4731(5) 0.2918(2) 0.9696(3) 0.0529(8) Uani 1 1 d . . .
C7 C 0.3057(4) 0.27682(17) 0.8818(2) 0.0408(7) Uani 1 1 d . . .
C8 C 0.1098(4) 0.32662(17) 0.8441(3) 0.0418(7) Uani 1 1 d . . .
C9 C 0.1484(4) 0.41071(17) 0.7809(3) 0.0414(7) Uani 1 1 d . . .
C10 C 0.2469(5) 0.47218(19) 0.8768(3) 0.0524(8) Uani 1 1 d . . .
C11 C 0.2750(6) 0.4037(2) 0.6617(3) 0.0570(9) Uani 1 1 d . . .
N1 N 0.0320(4) 0.15095(14) 0.6580(2) 0.0438(6) Uani 1 1 d . . .
N2 N -0.0745(5) 0.44470(16) 0.7435(3) 0.0561(7) Uani 1 1 d . . .
O1 O -0.0055(3) 0.27380(12) 0.75199(19) 0.0492(6) Uani 1 1 d . . .
O2 O -0.2059(4) 0.44381(17) 0.8253(3) 0.0772(8) Uani 1 1 d . . .
O3 O -0.1101(5) 0.4726(2) 0.6383(3) 0.0994(10) Uani 1 1 d . . .
H3 H 0.4438 0.0922 0.7846 0.068 Uiso 1 1 calc R . .
H4 H 0.7275 0.1180 0.9286 0.074 Uiso 1 1 calc R . .
H5 H 0.7433 0.2395 1.0426 0.075 Uiso 1 1 calc R . .
H6 H 0.4813 0.3411 1.0169 0.064 Uiso 1 1 calc R . .
H8 H 0.0240 0.3348 0.9192 0.050 Uiso 1 1 calc R . .
H10A H 0.1617 0.4745 0.9508 0.079 Uiso 1 1 calc R . .
H10B H 0.2523 0.5266 0.8383 0.079 Uiso 1 1 calc R . .
H10C H 0.3894 0.4544 0.9023 0.079 Uiso 1 1 calc R . .
H11A H 0.2069 0.3642 0.6037 0.085 Uiso 1 1 calc R . .
H11B H 0.4176 0.3851 0.6849 0.085 Uiso 1 1 calc R . .
H11C H 0.2810 0.4574 0.6208 0.085 Uiso 1 1 calc R . .
H1 H 0.1210 0.1242 0.6351 0.066 Uiso 1 1 calc R . .

loop_
_atom_site_aniso_label
_atom_site_aniso_U_11
_atom_site_aniso_U_22
_atom_site_aniso_U_33
_atom_site_aniso_U_23
_atom_site_aniso_U_13
_atom_site_aniso_U_12
C1 0.0546(19) 0.0440(17) 0.0483(17) 0.0068(14) 0.0022(15) -0.0032(15)
C2 0.0452(17) 0.0416(16) 0.0400(15) 0.0044(12) -0.0003(13) -0.0027(13)
C3 0.063(2) 0.0479(18) 0.0590(19) 0.0044(15) 0.0036(17) 0.0054(16)
C4 0.052(2) 0.061(2) 0.072(2) 0.0158(18) -0.0054(18) 0.0070(16)
C5 0.0438(19) 0.081(2) 0.061(2) 0.0195(19) -0.0139(16) -0.0098(18)
C6 0.0525(19) 0.0568(19) 0.0484(17) 0.0031(15) -0.0086(15) -0.0099(16)
C7 0.0394(16) 0.0450(16) 0.0377(14) 0.0039(12) -0.0007(12) -0.0043(13)
C8 0.0395(16) 0.0467(16) 0.0391(15) -0.0065(12) 0.0007(12) -0.0077(13)
C9 0.0371(15) 0.0438(16) 0.0434(15) -0.0054(13) 0.0033(12) 0.0026(13)
C10 0.0451(18) 0.0478(18) 0.064(2) -0.0136(15) -0.0005(15) -0.0018(14)
C11 0.066(2) 0.0527(19) 0.0536(18) 0.0004(15) 0.0147(16) -0.0004(16)
N1 0.0567(16) 0.0317(13) 0.0417(13) -0.0121(10) -0.0109(12) -0.0089(11)
N2 0.0529(17) 0.0529(16) 0.0615(17) -0.0093(14) -0.0069(15) 0.0059(13)
O1 0.0441(11) 0.0482(12) 0.0538(12) -0.0021(9) -0.0122(9) -0.0058(10)
O2 0.0460(14) 0.0910(19) 0.0953(19) -0.0022(15) 0.0119(14) 0.0114(13)
O3 0.100(2) 0.127(3) 0.0692(18) 0.0147(17) -0.0163(16) 0.0424(19)

loop_
_atom_type_symbol
_atom_type_description
_atom_type_scat_dispersion_real
_atom_type_scat_dispersion_imag
_atom_type_scat_source
C C 0.0033 0.0016 'International Tables Vol C Tables 4.2.6.8 and 6.1.1.4'
H H 0.0000 0.0000 'International Tables Vol C Tables 4.2.6.8 and 6.1.1.4'
N N 0.0061 0.0033 'International Tables Vol C Tables 4.2.6.8 and 6.1.1.4'
O O 0.0106 0.0060 'International Tables Vol C Tables 4.2.6.8 and 6.1.1.4'

loop_
_diffrn_radiation_wavelength
0.71073

loop_
_geom_angle_atom_site_label_1
_geom_angle_atom_site_label_2
_geom_angle_atom_site_label_3
_geom_angle
_geom_angle_site_symmetry_1
_geom_angle_site_symmetry_3
_geom_angle_publ_flag
N1 C1 O1 120.1(3) . . ?
N1 C1 C2 132.4(3) . . ?
O1 C1 C2 107.4(2) . . ?
C7 C2 C3 122.5(3) . . ?
C7 C2 C1 109.2(3) . . ?
C3 C2 C1 128.3(3) . . ?
C4 C3 C2 117.5(3) . . ?
C3 C4 C5 120.4(3) . . ?
C4 C5 C6 122.5(3) . . ?
C7 C6 C5 117.2(3) . . ?
C2 C7 C6 119.8(3) . . ?
C2 C7 C8 108.3(2) . . ?
C6 C7 C8 131.9(3) . . ?
O1 C8 C7 103.9(2) . . ?
O1 C8 C9 108.2(2) . . ?
C7 C8 C9 116.0(2) . . ?
C11 C9 C10 112.3(3) . . ?
C11 C9 C8 113.1(2) . . ?
C10 C9 C8 110.8(2) . . ?
C11 C9 N2 108.9(2) . . ?
C10 C9 N2 106.0(2) . . ?
C8 C9 N2 105.2(2) . . ?
O3 N2 O2 123.2(3) . . ?
O3 N2 C9 119.5(3) . . ?
O2 N2 C9 117.2(3) . . ?
C1 O1 C8 111.2(2) . . ?
C4 C3 H3 121.2 . . ?
C2 C3 H3 121.2 . . ?
C3 C4 H4 119.8 . . ?
C5 C4 H4 119.8 . . ?
C4 C5 H5 118.8 . . ?
C6 C5 H5 118.8 . . ?
C7 C6 H6 121.4 . . ?
C5 C6 H6 121.4 . . ?
O1 C8 H8 109.5 . . ?
C7 C8 H8 109.5 . . ?
C9 C8 H8 109.5 . . ?
C9 C10 H10A 109.5 . . ?
C9 C10 H10B 109.5 . . ?
H10A C10 H10B 109.5 . . ?
C9 C10 H10C 109.5 . . ?
H10A C10 H10C 109.5 . . ?
H10B C10 H10C 109.5 . . ?
C9 C11 H11A 109.5 . . ?
C9 C11 H11B 109.5 . . ?
H11A C11 H11B 109.5 . . ?
C9 C11 H11C 109.5 . . ?
H11A C11 H11C 109.5 . . ?
H11B C11 H11C 109.5 . . ?
C1 N1 H1 109.5 . . ?

loop_
_geom_bond_atom_site_label_1
_geom_bond_atom_site_label_2
_geom_bond_distance
_geom_bond_site_symmetry_2
_geom_bond_publ_flag
C1 N1 1.185(3) . ?
C1 O1 1.366(4) . ?
C1 C2 1.457(4) . ?
C2 C7 1.372(4) . ?
C2 C3 1.380(4) . ?
C3 C4 1.361(5) . ?
C4 C5 1.368(5) . ?
C5 C6 1.381(5) . ?
C6 C7 1.378(4) . ?
C7 C8 1.497(4) . ?
C8 O1 1.446(3) . ?
C8 C9 1.522(4) . ?
C9 C11 1.511(4) . ?
C9 C10 1.512(4) . ?
C9 N2 1.529(4) . ?
N2 O3 1.196(3) . ?
N2 O2 1.214(3) . ?
C3 H3 0.9300 . ?
C4 H4 0.9300 . ?
C5 H5 0.9300 . ?
C6 H6 0.9300 . ?
C8 H8 0.9800 . ?
C10 H10A 0.9600 . ?
C10 H10B 0.9600 . ?
C10 H10C 0.9600 . ?
C11 H11A 0.9600 . ?
C11 H11B 0.9600 . ?
C11 H11C 0.9600 . ?
N1 H1 0.7500 . ?
